data_1535558
loop_
_publ_author_name
'Holler, H.'
'Babel, D.'

_publ_section_title
;
 Die Kristallstruktur von Sr Ca Cr F7
;
_journal_name_full 'Zeitschrift fuer Anorganische und Allgemeine Chemie'
_journal_page_first 1455
_journal_page_last 1456
_journal_volume 628
_journal_year 2002
_chemical_formula_sum 'Ca Cr F7 Sr'
_chemical_name_systematic 'Ca Sr Cr F7'
_space_group_IT_number 62
_symmetry_space_group_name_Hall '-P 2ac 2n'
_symmetry_space_group_name_H-M 'P n m a'
_cell_angle_alpha 90
_cell_angle_beta 90
_cell_angle_gamma 90
_cell_formula_units_Z 4
_cell_length_a 7.923
_cell_length_b 7.247
_cell_length_c 9.861
_cell_volume 566.199
_citation_journal_id_ASTM ZAACAB
_cod_data_source_file Holler_ZAACAB_2002_590.cif
_cod_data_source_block Ca1Cr1F7Sr1
_cod_original_cell_volume 566.1987
_cod_original_formula_sum 'Ca1 Cr1 F7 Sr1'
_cod_database_code 1535558

loop_
_symmetry_equiv_pos_as_xyz
x,y,z
-x+1/2,-y,z+1/2
x+1/2,-y+1/2,-z+1/2
-x,y+1/2,-z
-x,-y,-z
x-1/2,y,-z-1/2
-x-1/2,y-1/2,z-1/2
x,-y-1/2,z

loop_
_atom_site_label
_atom_site_type_symbol
_atom_site_fract_x
_atom_site_fract_y
_atom_site_fract_z
_atom_site_occupancy
_atom_site_U_iso_or_equiv
F5 F-1 0.3723 0.25 0.6353 1 0.0
Cr1 Cr+3 0.31342 0.25 0.05577 1 0.0
Sr2 Sr+2 0.11284 0.25 0.74231 0.221 0.0
Ca1 Ca+2 0.11284 0.25 0.74231 0.779 0.0
F2 F-1 0.1006 0.25 0.1354 1 0.0
F3 F-1 0.2436 0.0752 0.9227 1 0.0
F4 F-1 0.3774 0.0686 0.1853 1 0.0
Sr1 Sr+2 0.80166 0.25 0.10621 0.779 0.0
Ca2 Ca+2 0.80166 0.25 0.10621 0.221 0.0
F1 F-1 0.0359 0.25 0.5172 1 0.0
